data_2221570
loop_
_publ_author_name
'Kia, Reza'
'Fun, Hoong-Kun'
'Etemadi, Bijan'
'Kargar, Hadi'

_publ_section_title <i>N</i>-[1-(Biphenyl-4-yl)ethylidene]-<i>N</i>'-(2,4-dinitrophenyl)hydrazine
_journal_coeditor_code AT2742
_journal_issue 5
_journal_name_full 'Acta Crystallographica Section E'
_journal_page_first o966
_journal_page_last o967
_journal_paper_doi 10.1107/S1600536809009593
_journal_volume 65
_journal_year 2009
_chemical_formula_iupac 'C20 H16 N4 O4'
_chemical_formula_moiety 'C20 H16 N4 O4'
_chemical_formula_sum 'C20 H16 N4 O4'
_chemical_formula_weight 376.37
_chemical_name_systematic
;
<i>N</i>-[1-(Biphenyl-4-yl)ethylidene]-N'-(2,4-dinitrophenyl)hydrazine
;
_space_group_IT_number 14
_symmetry_cell_setting monoclinic
_symmetry_space_group_name_Hall '-P 2yn'
_symmetry_space_group_name_H-M 'P 1 21/n 1'
_atom_sites_solution_hydrogens geom
_atom_sites_solution_primary direct
_atom_sites_solution_secondary difmap
_audit_creation_method SHELXL-97
_cell_angle_alpha 90.00
_cell_angle_beta 99.871(4)
_cell_angle_gamma 90.00
_cell_formula_units_Z 8
_cell_length_a 10.0108(5)
_cell_length_b 14.9422(8)
_cell_length_c 23.3401(14)
_cell_measurement_reflns_used 5139
_cell_measurement_temperature 100
_cell_measurement_theta_max 28.48
_cell_measurement_theta_min 2.51
_cell_volume 3439.6(3)
_computing_cell_refinement 'APEX2 (Bruker, 2005)'
_computing_data_collection 'APEX2 (Bruker, 2005)'
_computing_data_reduction 'SAINT (Bruker, 2005)'
_computing_molecular_graphics 'SHELXTL (Sheldrick, 2008)'
_computing_publication_material
;
SHELXTL (Sheldrick, 2008) and PLATON (Spek, 2009)
;
_computing_structure_refinement 'SHELXTL (Sheldrick, 2008)'
_computing_structure_solution 'SHELXTL (Sheldrick, 2008)'
_diffrn_ambient_temperature 100
_diffrn_measured_fraction_theta_full 0.999
_diffrn_measured_fraction_theta_max 0.999
_diffrn_measurement_device_type
;
Bruker SMART APEXII CCD area-detector
;
_diffrn_measurement_method '\f and \w'
_diffrn_radiation_monochromator graphite
_diffrn_radiation_source 'fine-focus sealed tube'
_diffrn_radiation_type MoK\a
_diffrn_radiation_wavelength 0.71073
_diffrn_reflns_av_R_equivalents 0.0631
_diffrn_reflns_av_sigmaI/netI 0.0673
_diffrn_reflns_limit_h_max 14
_diffrn_reflns_limit_h_min -14
_diffrn_reflns_limit_k_max 21
_diffrn_reflns_limit_k_min -17
_diffrn_reflns_limit_l_max 32
_diffrn_reflns_limit_l_min -24
_diffrn_reflns_number 38703
_diffrn_reflns_theta_full 30.00
_diffrn_reflns_theta_max 30.00
_diffrn_reflns_theta_min 1.63
_diffrn_standards_number 0
_exptl_absorpt_coefficient_mu 0.104
_exptl_absorpt_correction_T_max 0.9962
_exptl_absorpt_correction_T_min 0.9487
_exptl_absorpt_correction_type multi-scan
_exptl_absorpt_process_details '(SADABS; Bruker, 2005)'
_exptl_crystal_colour red
_exptl_crystal_density_diffrn 1.454
_exptl_crystal_density_method 'not measured'
_exptl_crystal_description plate
_exptl_crystal_F_000 1568
_exptl_crystal_size_max 0.51
_exptl_crystal_size_mid 0.20
_exptl_crystal_size_min 0.04
_refine_diff_density_max 0.350
_refine_diff_density_min -0.321
_refine_ls_extinction_method none
_refine_ls_goodness_of_fit_ref 1.052
_refine_ls_hydrogen_treatment mixed
_refine_ls_matrix_type full
_refine_ls_number_parameters 515
_refine_ls_number_reflns 10018
_refine_ls_number_restraints 0
_refine_ls_restrained_S_all 1.052
_refine_ls_R_factor_all 0.1113
_refine_ls_R_factor_gt 0.0698
_refine_ls_shift/su_max 0.000
_refine_ls_shift/su_mean 0.000
_refine_ls_structure_factor_coef Fsqd
_refine_ls_weighting_details 'calc w=1/[\s^2^(Fo^2^)+(0.0656P)^2^+1.1266P] where P=(Fo^2^+2Fc^2^)/3'
_refine_ls_weighting_scheme calc
_refine_ls_wR_factor_gt 0.1421
_refine_ls_wR_factor_ref 0.1621
_reflns_number_gt 6820
_reflns_number_total 10018
_reflns_threshold_expression I>2\(I)
_cod_data_source_file at2742.cif
_cod_data_source_block I
_cod_original_sg_symbol_H-M 'P 21/n'
_cod_database_code 2221570
_cod_database_fobs_code 2221570

loop_
_symmetry_equiv_pos_as_xyz
'x, y, z'
'-x+1/2, y+1/2, -z+1/2'
'-x, -y, -z'
'x-1/2, -y-1/2, z-1/2'

loop_
_atom_site_type_symbol
_atom_site_label
_atom_site_fract_x
_atom_site_fract_y
_atom_site_fract_z
_atom_site_U_iso_or_equiv
_atom_site_adp_type
_atom_site_calc_flag
_atom_site_refinement_flags
_atom_site_occupancy
_atom_site_disorder_assembly
_atom_site_disorder_group
O O1A 0.76069(14) 0.22620(9) 0.23590(6) 0.0246(3) Uani d . 1 . .
O O2A 0.58648(18) 0.23537(10) 0.16763(8) 0.0485(5) Uani d . 1 . .
O O3A 0.32139(14) -0.01433(9) 0.09644(7) 0.0278(3) Uani d . 1 . .
O O4A 0.37325(14) -0.14680(9) 0.13206(7) 0.0280(3) Uani d . 1 . .
N N1A 0.86347(15) 0.07099(11) 0.26819(7) 0.0172(3) Uani d . 1 . .
H H1NA 0.866(2) 0.1289(17) 0.2702(11) 0.039(7) Uiso d . 1 . .
N N2A 0.94751(15) 0.01368(10) 0.30306(7) 0.0171(3) Uani d . 1 . .
N N3A 0.66711(17) 0.19105(10) 0.20141(8) 0.0243(4) Uani d . 1 . .
N N4A 0.39718(16) -0.06641(11) 0.12752(7) 0.0209(3) Uani d . 1 . .
C C1A 0.75102(18) 0.03800(12) 0.23386(8) 0.0163(4) Uani d . 1 . .
C C2A 0.72659(18) -0.05521(12) 0.22963(8) 0.0185(4) Uani d . 1 . .
H H2AA 0.7896 -0.0951 0.2515 0.022 Uiso calc R 1 . .
C C3A 0.61413(19) -0.08917(12) 0.19472(8) 0.0196(4) Uani d . 1 . .
H H3AA 0.5996 -0.1520 0.1924 0.024 Uiso calc R 1 . .
C C4A 0.52048(18) -0.03081(12) 0.16247(8) 0.0189(4) Uani d . 1 . .
C C5A 0.53958(18) 0.06021(12) 0.16430(8) 0.0195(4) Uani d . 1 . .
H H5AA 0.4764 0.0990 0.1415 0.023 Uiso calc R 1 . .
C C6A 0.65363(18) 0.09453(12) 0.20027(9) 0.0187(4) Uani d . 1 . .
C C7A 1.05071(18) 0.04897(12) 0.33658(8) 0.0172(4) Uani d . 1 . .
C C8A 1.13686(18) -0.01546(12) 0.37413(8) 0.0173(4) Uani d . 1 . .
C C9A 1.08960(19) -0.10274(12) 0.37967(8) 0.0200(4) Uani d . 1 . .
H H9AA 1.0000 -0.1179 0.3617 0.024 Uiso calc R 1 . .
C C10A 1.17056(19) -0.16714(12) 0.41074(9) 0.0203(4) Uani d . 1 . .
H H10A 1.1364 -0.2261 0.4132 0.024 Uiso calc R 1 . .
C C11A 1.30261(18) -0.14688(12) 0.43877(8) 0.0180(4) Uani d . 1 . .
C C12A 1.34820(19) -0.05927(12) 0.43486(8) 0.0196(4) Uani d . 1 . .
H H12A 1.4364 -0.0436 0.4542 0.024 Uiso calc R 1 . .
C C13A 1.26710(18) 0.00583(12) 0.40313(8) 0.0186(4) Uani d . 1 . .
H H13A 1.3006 0.0650 0.4012 0.022 Uiso calc R 1 . .
C C14A 1.38924(18) -0.21713(12) 0.47113(8) 0.0194(4) Uani d . 1 . .
C C15A 1.3764(2) -0.30658(13) 0.45349(9) 0.0234(4) Uani d . 1 . .
H H15A 1.3121 -0.3224 0.4202 0.028 Uiso calc R 1 . .
C C16A 1.4563(2) -0.37248(14) 0.48411(10) 0.0277(5) Uani d . 1 . .
H H16A 1.4457 -0.4330 0.4718 0.033 Uiso calc R 1 . .
C C17A 1.5511(2) -0.35083(14) 0.53224(10) 0.0287(5) Uani d . 1 . .
H H17A 1.6069 -0.3960 0.5525 0.034 Uiso calc R 1 . .
C C18A 1.5644(2) -0.26259(14) 0.55081(10) 0.0297(5) Uani d . 1 . .
H H18A 1.6286 -0.2474 0.5843 0.036 Uiso calc R 1 . .
C C19A 1.4841(2) -0.19649(14) 0.52056(9) 0.0246(4) Uani d . 1 . .
H H19A 1.4938 -0.1363 0.5336 0.029 Uiso calc R 1 . .
C C20A 1.08413(19) 0.14713(12) 0.33820(9) 0.0214(4) Uani d . 1 . .
H H20A 1.0061 0.1814 0.3464 0.032 Uiso calc R 1 . .
H H20B 1.1055 0.1656 0.3005 0.032 Uiso calc R 1 . .
H H20C 1.1625 0.1584 0.3687 0.032 Uiso calc R 1 . .
O O1B 0.24703(15) 0.26357(9) 0.23255(7) 0.0323(4) Uani d . 1 . .
O O2B 0.4466(2) 0.24962(11) 0.28413(10) 0.0599(6) Uani d . 1 . .
O O3B 0.66656(15) 0.48817(10) 0.39824(7) 0.0307(3) Uani d . 1 . .
O O4B 0.60838(14) 0.62418(9) 0.37192(6) 0.0278(3) Uani d . 1 . .
N N1B 0.13039(16) 0.41932(11) 0.21771(8) 0.0203(4) Uani d . 1 . .
H H1NB 0.126(2) 0.3682(15) 0.2101(10) 0.025(6) Uiso d . 1 . .
N N2B 0.03856(15) 0.48109(10) 0.19137(7) 0.0189(3) Uani d . 1 . .
N N3B 0.34763(19) 0.29565(11) 0.26485(9) 0.0306(4) Uani d . 1 . .
N N4B 0.58899(16) 0.54278(11) 0.37022(7) 0.0230(4) Uani d . 1 . .
C C1B 0.24162(18) 0.44779(12) 0.25439(8) 0.0184(4) Uani d . 1 . .
C C2B 0.25660(19) 0.53943(12) 0.27013(9) 0.0200(4) Uani d . 1 . .
H H2BA 0.1880 0.5808 0.2543 0.024 Uiso calc R 1 . .
C C3B 0.36773(19) 0.56955(13) 0.30758(9) 0.0210(4) Uani d . 1 . .
H H3BA 0.3763 0.6313 0.3171 0.025 Uiso calc R 1 . .
C C4B 0.46877(19) 0.50923(12) 0.33182(8) 0.0198(4) Uani d . 1 . .
C C5B 0.46021(19) 0.41996(13) 0.31842(9) 0.0215(4) Uani d . 1 . .
H H5BA 0.5293 0.3797 0.3354 0.026 Uiso calc R 1 . .
C C6B 0.34862(19) 0.38920(12) 0.27952(9) 0.0206(4) Uani d . 1 . .
C C7B -0.06623(19) 0.45005(12) 0.15687(8) 0.0190(4) Uani d . 1 . .
C C8B -0.15944(18) 0.51924(12) 0.12712(8) 0.0186(4) Uani d . 1 . .
C C9B -0.14824(19) 0.60798(12) 0.14622(8) 0.0191(4) Uani d . 1 . .
H H9BA -0.0812 0.6235 0.1786 0.023 Uiso calc R 1 . .
C C10B -0.23311(18) 0.67353(12) 0.11872(8) 0.0191(4) Uani d . 1 . .
H H10B -0.2242 0.7332 0.1330 0.023 Uiso calc R 1 . .
C C11B -0.33207(18) 0.65396(12) 0.07024(9) 0.0190(4) Uani d . 1 . .
C C12B -0.34157(19) 0.56507(13) 0.05072(9) 0.0214(4) Uani d . 1 . .
H H12B -0.4066 0.5498 0.0175 0.026 Uiso calc R 1 . .
C C13B -0.25785(19) 0.49892(13) 0.07897(9) 0.0207(4) Uani d . 1 . .
H H13B -0.2677 0.4390 0.0653 0.025 Uiso calc R 1 . .
C C14B -0.42078(19) 0.72507(13) 0.03980(8) 0.0198(4) Uani d . 1 . .
C C15B -0.3711(2) 0.81216(13) 0.03623(9) 0.0228(4) Uani d . 1 . .
H H15B -0.2814 0.8263 0.0547 0.027 Uiso calc R 1 . .
C C16B -0.4522(2) 0.87809(14) 0.00587(9) 0.0272(5) Uani d . 1 . .
H H16B -0.4173 0.9368 0.0033 0.033 Uiso calc R 1 . .
C C17B -0.5834(2) 0.85851(14) -0.02069(9) 0.0289(5) Uani d . 1 . .
H H17B -0.6381 0.9037 -0.0416 0.035 Uiso calc R 1 . .
C C18B -0.6353(2) 0.77304(14) -0.01678(9) 0.0280(5) Uani d . 1 . .
H H18B -0.7258 0.7598 -0.0345 0.034 Uiso calc R 1 . .
C C19B -0.5540(2) 0.70702(14) 0.01314(9) 0.0235(4) Uani d . 1 . .
H H19B -0.5897 0.6485 0.0155 0.028 Uiso calc R 1 . .
C C20B -0.0951(2) 0.35244(12) 0.14521(9) 0.0233(4) Uani d . 1 . .
H H20D -0.0688 0.3184 0.1813 0.035 Uiso calc R 1 . .
H H20E -0.0432 0.3311 0.1159 0.035 Uiso calc R 1 . .
H H20F -0.1922 0.3441 0.1308 0.035 Uiso calc R 1 . .

loop_
_atom_site_aniso_label
_atom_site_aniso_U_11
_atom_site_aniso_U_22
_atom_site_aniso_U_33
_atom_site_aniso_U_12
_atom_site_aniso_U_13
_atom_site_aniso_U_23
O1A 0.0273(7) 0.0135(7) 0.0311(8) -0.0023(5) -0.0008(6) -0.0008(6)
O2A 0.0494(10) 0.0149(8) 0.0677(13) 0.0038(7) -0.0279(9) 0.0072(8)
O3A 0.0255(7) 0.0247(8) 0.0305(8) 0.0004(6) -0.0033(6) 0.0005(6)
O4A 0.0298(8) 0.0167(7) 0.0364(9) -0.0058(6) 0.0028(7) -0.0039(6)
N1A 0.0191(8) 0.0100(7) 0.0219(9) 0.0013(6) 0.0019(6) 0.0020(6)
N2A 0.0189(7) 0.0132(7) 0.0193(8) 0.0021(6) 0.0034(6) 0.0031(6)
N3A 0.0276(9) 0.0115(8) 0.0315(10) 0.0014(6) -0.0011(7) 0.0008(7)
N4A 0.0216(8) 0.0182(8) 0.0229(9) -0.0009(6) 0.0037(7) -0.0037(7)
C1A 0.0184(8) 0.0126(8) 0.0189(10) 0.0008(7) 0.0061(7) 0.0008(7)
C2A 0.0210(9) 0.0137(9) 0.0208(10) 0.0009(7) 0.0040(7) 0.0017(7)
C3A 0.0233(9) 0.0115(9) 0.0246(10) -0.0007(7) 0.0056(8) 0.0000(7)
C4A 0.0194(9) 0.0171(9) 0.0203(10) -0.0012(7) 0.0039(7) -0.0011(7)
C5A 0.0193(9) 0.0159(9) 0.0230(10) 0.0022(7) 0.0033(7) 0.0014(8)
C6A 0.0198(9) 0.0113(8) 0.0250(10) 0.0007(7) 0.0041(7) 0.0013(7)
C7A 0.0193(9) 0.0141(9) 0.0190(10) -0.0009(7) 0.0052(7) -0.0006(7)
C8A 0.0198(9) 0.0130(9) 0.0195(10) 0.0009(7) 0.0044(7) -0.0007(7)
C9A 0.0198(9) 0.0149(9) 0.0239(10) -0.0021(7) -0.0002(7) -0.0021(8)
C10A 0.0232(9) 0.0129(9) 0.0242(10) -0.0005(7) 0.0025(8) 0.0016(8)
C11A 0.0199(9) 0.0163(9) 0.0182(10) 0.0013(7) 0.0046(7) -0.0006(7)
C12A 0.0182(9) 0.0180(9) 0.0224(10) -0.0012(7) 0.0029(7) -0.0011(8)
C13A 0.0209(9) 0.0135(9) 0.0216(10) -0.0020(7) 0.0047(7) -0.0002(7)
C14A 0.0181(9) 0.0201(10) 0.0209(10) 0.0023(7) 0.0058(7) 0.0050(8)
C15A 0.0267(10) 0.0196(10) 0.0242(11) 0.0022(8) 0.0051(8) 0.0012(8)
C16A 0.0327(11) 0.0197(10) 0.0323(12) 0.0071(8) 0.0097(9) 0.0043(9)
C17A 0.0229(10) 0.0283(11) 0.0355(13) 0.0079(8) 0.0065(9) 0.0127(10)
C18A 0.0247(10) 0.0322(12) 0.0301(12) -0.0008(9) -0.0011(9) 0.0059(10)
C19A 0.0228(10) 0.0215(10) 0.0283(11) 0.0005(8) 0.0011(8) 0.0042(8)
C20A 0.0232(9) 0.0127(9) 0.0267(11) -0.0019(7) -0.0007(8) 0.0003(8)
O1B 0.0347(8) 0.0152(7) 0.0431(10) -0.0039(6) -0.0040(7) 0.0001(7)
O2B 0.0561(12) 0.0208(9) 0.0871(16) 0.0157(8) -0.0319(11) -0.0047(9)
O3B 0.0257(7) 0.0305(8) 0.0330(9) 0.0016(6) -0.0027(6) 0.0051(7)
O4B 0.0290(8) 0.0211(8) 0.0334(9) -0.0027(6) 0.0059(6) -0.0048(6)
N1B 0.0223(8) 0.0094(8) 0.0286(10) -0.0005(6) 0.0030(7) 0.0023(7)
N2B 0.0194(8) 0.0153(8) 0.0223(9) 0.0014(6) 0.0046(6) 0.0033(6)
N3B 0.0334(10) 0.0144(8) 0.0405(11) 0.0011(7) -0.0033(8) 0.0031(8)
N4B 0.0213(8) 0.0236(9) 0.0253(9) 0.0000(7) 0.0075(7) -0.0006(7)
C1B 0.0199(9) 0.0156(9) 0.0209(10) -0.0009(7) 0.0070(7) 0.0024(7)
C2B 0.0215(9) 0.0149(9) 0.0247(10) 0.0012(7) 0.0068(8) 0.0020(8)
C3B 0.0239(9) 0.0153(9) 0.0251(11) 0.0002(7) 0.0079(8) 0.0013(8)
C4B 0.0212(9) 0.0182(9) 0.0206(10) -0.0019(7) 0.0054(7) 0.0018(8)
C5B 0.0197(9) 0.0216(10) 0.0233(10) 0.0017(7) 0.0039(8) 0.0049(8)
C6B 0.0238(10) 0.0121(9) 0.0264(11) 0.0005(7) 0.0057(8) 0.0033(8)
C7B 0.0217(9) 0.0162(9) 0.0209(10) -0.0010(7) 0.0083(8) 0.0012(8)
C8B 0.0179(9) 0.0171(9) 0.0214(10) -0.0006(7) 0.0052(7) 0.0017(8)
C9B 0.0200(9) 0.0163(9) 0.0209(10) -0.0030(7) 0.0032(7) 0.0002(8)
C10B 0.0211(9) 0.0145(9) 0.0220(10) -0.0010(7) 0.0043(8) -0.0017(7)
C11B 0.0184(9) 0.0181(9) 0.0216(10) 0.0000(7) 0.0065(7) 0.0023(8)
C12B 0.0197(9) 0.0205(10) 0.0230(10) -0.0030(7) 0.0005(8) 0.0000(8)
C13B 0.0227(9) 0.0150(9) 0.0242(10) -0.0043(7) 0.0041(8) -0.0028(8)
C14B 0.0216(9) 0.0203(10) 0.0180(10) 0.0015(7) 0.0051(7) -0.0008(8)
C15B 0.0251(10) 0.0204(10) 0.0230(11) 0.0011(7) 0.0044(8) -0.0012(8)
C16B 0.0353(12) 0.0180(10) 0.0292(12) 0.0034(8) 0.0079(9) 0.0016(9)
C17B 0.0329(11) 0.0279(11) 0.0248(11) 0.0114(9) 0.0021(9) 0.0019(9)
C18B 0.0238(10) 0.0335(12) 0.0259(11) 0.0043(8) 0.0018(8) -0.0033(9)
C19B 0.0243(10) 0.0237(10) 0.0228(10) 0.0000(8) 0.0045(8) -0.0014(8)
C20B 0.0255(10) 0.0137(9) 0.0310(11) -0.0029(7) 0.0053(8) 0.0009(8)

loop_
_atom_type_symbol
_atom_type_description
_atom_type_scat_dispersion_real
_atom_type_scat_dispersion_imag
_atom_type_scat_source
C C 0.0033 0.0016 'International Tables Vol C Tables 4.2.6.8 and 6.1.1.4'
H H 0.0000 0.0000 'International Tables Vol C Tables 4.2.6.8 and 6.1.1.4'
N N 0.0061 0.0033 'International Tables Vol C Tables 4.2.6.8 and 6.1.1.4'
O O 0.0106 0.0060 'International Tables Vol C Tables 4.2.6.8 and 6.1.1.4'

loop_
_geom_angle_atom_site_label_1
_geom_angle_atom_site_label_2
_geom_angle_atom_site_label_3
_geom_angle_site_symmetry_1
_geom_angle_site_symmetry_3
_geom_angle
_geom_angle_publ_flag
C1A N1A N2A . . 119.17(15) ?
C1A N1A H1NA . . 114.3(17) ?
N2A N1A H1NA . . 125.6(17) ?
C7A N2A N1A . . 116.74(15) ?
O2A N3A O1A . . 122.02(16) ?
O2A N3A C6A . . 118.59(17) ?
O1A N3A C6A . . 119.38(16) ?
O3A N4A O4A . . 123.82(16) ?
O3A N4A C4A . . 118.40(15) ?
O4A N4A C4A . . 117.75(16) ?
N1A C1A C2A . . 120.97(17) ?
N1A C1A C6A . . 122.09(16) ?
C2A C1A C6A . . 116.93(17) ?
C3A C2A C1A . . 121.40(17) ?
C3A C2A H2AA . . 119.3 ?
C1A C2A H2AA . . 119.3 ?
C2A C3A C4A . . 119.68(17) ?
C2A C3A H3AA . . 120.2 ?
C4A C3A H3AA . . 120.2 ?
C5A C4A C3A . . 121.53(18) ?
C5A C4A N4A . . 118.60(17) ?
C3A C4A N4A . . 119.84(16) ?
C4A C5A C6A . . 118.58(17) ?
C4A C5A H5AA . . 120.7 ?
C6A C5A H5AA . . 120.7 ?
C5A C6A C1A . . 121.85(16) ?
C5A C6A N3A . . 116.20(16) ?
C1A C6A N3A . . 121.94(16) ?
N2A C7A C8A . . 114.65(16) ?
N2A C7A C20A . . 124.26(17) ?
C8A C7A C20A . . 121.09(16) ?
C13A C8A C9A . . 117.93(17) ?
C13A C8A C7A . . 122.70(16) ?
C9A C8A C7A . . 119.32(16) ?
C10A C9A C8A . . 121.34(18) ?
C10A C9A H9AA . . 119.3 ?
C8A C9A H9AA . . 119.3 ?
C9A C10A C11A . . 121.02(17) ?
C9A C10A H10A . . 119.5 ?
C11A C10A H10A . . 119.5 ?
C12A C11A C10A . . 117.69(17) ?
C12A C11A C14A . . 121.89(17) ?
C10A C11A C14A . . 120.42(16) ?
C11A C12A C13A . . 121.46(17) ?
C11A C12A H12A . . 119.3 ?
C13A C12A H12A . . 119.3 ?
C12A C13A C8A . . 120.50(17) ?
C12A C13A H13A . . 119.8 ?
C8A C13A H13A . . 119.8 ?
C19A C14A C15A . . 118.00(18) ?
C19A C14A C11A . . 121.30(17) ?
C15A C14A C11A . . 120.69(18) ?
C16A C15A C14A . . 120.7(2) ?
C16A C15A H15A . . 119.6 ?
C14A C15A H15A . . 119.6 ?
C17A C16A C15A . . 120.6(2) ?
C17A C16A H16A . . 119.7 ?
C15A C16A H16A . . 119.7 ?
C16A C17A C18A . . 119.57(19) ?
C16A C17A H17A . . 120.2 ?
C18A C17A H17A . . 120.2 ?
C17A C18A C19A . . 120.1(2) ?
C17A C18A H18A . . 120.0 ?
C19A C18A H18A . . 120.0 ?
C18A C19A C14A . . 121.0(2) ?
C18A C19A H19A . . 119.5 ?
C14A C19A H19A . . 119.5 ?
C7A C20A H20A . . 109.5 ?
C7A C20A H20B . . 109.5 ?
H20A C20A H20B . . 109.5 ?
C7A C20A H20C . . 109.5 ?
H20A C20A H20C . . 109.5 ?
H20B C20A H20C . . 109.5 ?
C1B N1B N2B . . 119.21(16) ?
C1B N1B H1NB . . 117.1(17) ?
N2B N1B H1NB . . 123.4(17) ?
C7B N2B N1B . . 116.56(16) ?
O2B N3B O1B . . 121.65(18) ?
O2B N3B C6B . . 119.03(18) ?
O1B N3B C6B . . 119.32(17) ?
O4B N4B O3B . . 123.70(17) ?
O4B N4B C4B . . 117.88(16) ?
O3B N4B C4B . . 118.41(16) ?
N1B C1B C2B . . 120.45(17) ?
N1B C1B C6B . . 123.04(17) ?
C2B C1B C6B . . 116.52(17) ?
C3B C2B C1B . . 121.41(18) ?
C3B C2B H2BA . . 119.3 ?
C1B C2B H2BA . . 119.3 ?
C2B C3B C4B . . 119.92(18) ?
C2B C3B H3BA . . 120.0 ?
C4B C3B H3BA . . 120.0 ?
C5B C4B C3B . . 121.48(18) ?
C5B C4B N4B . . 119.16(17) ?
C3B C4B N4B . . 119.30(17) ?
C4B C5B C6B . . 118.86(18) ?
C4B C5B H5BA . . 120.6 ?
C6B C5B H5BA . . 120.6 ?
C5B C6B C1B . . 121.79(17) ?
C5B C6B N3B . . 116.63(17) ?
C1B C6B N3B . . 121.56(18) ?
N2B C7B C8B . . 114.79(16) ?
N2B C7B C20B . . 124.82(18) ?
C8B C7B C20B . . 120.38(17) ?
C13B C8B C9B . . 118.07(17) ?
C13B C8B C7B . . 121.75(17) ?
C9B C8B C7B . . 120.16(17) ?
C10B C9B C8B . . 121.04(18) ?
C10B C9B H9BA . . 119.5 ?
C8B C9B H9BA . . 119.5 ?
C9B C10B C11B . . 121.39(17) ?
C9B C10B H10B . . 119.3 ?
C11B C10B H10B . . 119.3 ?
C10B C11B C12B . . 117.35(17) ?
C10B C11B C14B . . 121.27(17) ?
C12B C11B C14B . . 121.37(18) ?
C13B C12B C11B . . 121.24(18) ?
C13B C12B H12B . . 119.4 ?
C11B C12B H12B . . 119.4 ?
C12B C13B C8B . . 120.90(18) ?
C12B C13B H13B . . 119.6 ?
C8B C13B H13B . . 119.6 ?
C19B C14B C15B . . 118.31(18) ?
C19B C14B C11B . . 121.43(17) ?
C15B C14B C11B . . 120.25(17) ?
C16B C15B C14B . . 120.41(19) ?
C16B C15B H15B . . 119.8 ?
C14B C15B H15B . . 119.8 ?
C17B C16B C15B . . 120.31(19) ?
C17B C16B H16B . . 119.8 ?
C15B C16B H16B . . 119.8 ?
C16B C17B C18B . . 120.1(2) ?
C16B C17B H17B . . 119.9 ?
C18B C17B H17B . . 119.9 ?
C17B C18B C19B . . 119.6(2) ?
C17B C18B H18B . . 120.2 ?
C19B C18B H18B . . 120.2 ?
C18B C19B C14B . . 121.25(19) ?
C18B C19B H19B . . 119.4 ?
C14B C19B H19B . . 119.4 ?
C7B C20B H20D . . 109.5 ?
C7B C20B H20E . . 109.5 ?
H20D C20B H20E . . 109.5 ?
C7B C20B H20F . . 109.5 ?
H20D C20B H20F . . 109.5 ?
H20E C20B H20F . . 109.5 ?

loop_
_geom_bond_atom_site_label_1
_geom_bond_atom_site_label_2
_geom_bond_site_symmetry_2
_geom_bond_distance
_geom_bond_publ_flag
O1A N3A . 1.242(2) ?
O2A N3A . 1.222(2) ?
O3A N4A . 1.232(2) ?
O4A N4A . 1.233(2) ?
N1A C1A . 1.358(2) ?
N1A N2A . 1.367(2) ?
N1A H1NA . 0.87(2) ?
N2A C7A . 1.296(2) ?
N3A C6A . 1.448(2) ?
N4A C4A . 1.458(2) ?
C1A C2A . 1.415(2) ?
C1A C6A . 1.420(2) ?
C2A C3A . 1.369(3) ?
C2A H2AA . 0.9500 ?
C3A C4A . 1.401(3) ?
C3A H3AA . 0.9500 ?
C4A C5A . 1.373(3) ?
C5A C6A . 1.394(3) ?
C5A H5AA . 0.9500 ?
C7A C8A . 1.476(3) ?
C7A C20A . 1.504(2) ?
C8A C13A . 1.399(3) ?
C8A C9A . 1.401(2) ?
C9A C10A . 1.381(3) ?
C9A H9AA . 0.9500 ?
C10A C11A . 1.404(3) ?
C10A H10A . 0.9500 ?
C11A C12A . 1.394(3) ?
C11A C14A . 1.483(3) ?
C12A C13A . 1.395(3) ?
C12A H12A . 0.9500 ?
C13A H13A . 0.9500 ?
C14A C19A . 1.397(3) ?
C14A C15A . 1.398(3) ?
C15A C16A . 1.387(3) ?
C15A H15A . 0.9500 ?
C16A C17A . 1.379(3) ?
C16A H16A . 0.9500 ?
C17A C18A . 1.387(3) ?
C17A H17A . 0.9500 ?
C18A C19A . 1.388(3) ?
C18A H18A . 0.9500 ?
C19A H19A . 0.9500 ?
C20A H20A . 0.9800 ?
C20A H20B . 0.9800 ?
C20A H20C . 0.9800 ?
O1B N3B . 1.246(2) ?
O2B N3B . 1.226(2) ?
O3B N4B . 1.234(2) ?
O4B N4B . 1.231(2) ?
N1B C1B . 1.352(2) ?
N1B N2B . 1.372(2) ?
N1B H1NB . 0.78(2) ?
N2B C7B . 1.294(2) ?
N3B C6B . 1.439(2) ?
N4B C4B . 1.461(3) ?
C1B C2B . 1.419(3) ?
C1B C6B . 1.429(3) ?
C2B C3B . 1.368(3) ?
C2B H2BA . 0.9500 ?
C3B C4B . 1.400(3) ?
C3B H3BA . 0.9500 ?
C4B C5B . 1.369(3) ?
C5B C6B . 1.391(3) ?
C5B H5BA . 0.9500 ?
C7B C8B . 1.483(3) ?
C7B C20B . 1.503(3) ?
C8B C13B . 1.395(3) ?
C8B C9B . 1.397(3) ?
C9B C10B . 1.381(3) ?
C9B H9BA . 0.9500 ?
C10B C11B . 1.401(3) ?
C10B H10B . 0.9500 ?
C11B C12B . 1.402(3) ?
C11B C14B . 1.485(3) ?
C12B C13B . 1.387(3) ?
C12B H12B . 0.9500 ?
C13B H13B . 0.9500 ?
C14B C19B . 1.398(3) ?
C14B C15B . 1.401(3) ?
C15B C16B . 1.391(3) ?
C15B H15B . 0.9500 ?
C16B C17B . 1.385(3) ?
C16B H16B . 0.9500 ?
C17B C18B . 1.387(3) ?
C17B H17B . 0.9500 ?
C18B C19B . 1.388(3) ?
C18B H18B . 0.9500 ?
C19B H19B . 0.9500 ?
C20B H20D . 0.9800 ?
C20B H20E . 0.9800 ?
C20B H20F . 0.9800 ?

loop_
_geom_hbond_atom_site_label_D
_geom_hbond_atom_site_label_H
_geom_hbond_atom_site_label_A
_geom_hbond_site_symmetry_A
_geom_hbond_distance_DH
_geom_hbond_distance_HA
_geom_hbond_distance_DA
_geom_hbond_angle_DHA
_geom_hbond_publ_flag
N1A H1NA O1A . 0.87(3) 1.89(2) 2.596(2) 137(2) y
N1B H1NB O1B . 0.78(2) 1.99(2) 2.600(2) 134(2) y
C9A H9AA O2A 2_645 0.95 2.4100 3.084(2) 127 y
C3B H3BA O1B 2_555 0.95 2.5100 3.199(2) 130 y
C9B H9BA O2B 2_555 0.95 2.3900 3.174(3) 139 y
C17A H17A O3A 4_756 0.95 2.5900 3.498(3) 161 y

loop_
_geom_torsion_atom_site_label_1
_geom_torsion_atom_site_label_2
_geom_torsion_atom_site_label_3
_geom_torsion_atom_site_label_4
_geom_torsion_site_symmetry_1
_geom_torsion_site_symmetry_2
_geom_torsion_site_symmetry_3
_geom_torsion_site_symmetry_4
_geom_torsion
_geom_torsion_publ_flag
C1A N1A N2A C7A . . . . -177.50(16) ?
N2A N1A C1A C2A . . . . -6.0(2) ?
N2A N1A C1A C6A . . . . 174.68(16) ?
N1A C1A C2A C3A . . . . -179.39(17) ?
C6A C1A C2A C3A . . . . 0.0(3) ?
C1A C2A C3A C4A . . . . -0.2(3) ?
C2A C3A C4A C5A . . . . 1.0(3) ?
C2A C3A C4A N4A . . . . -176.91(16) ?
O3A N4A C4A C5A . . . . 7.1(3) ?
O4A N4A C4A C5A . . . . -171.05(17) ?
O3A N4A C4A C3A . . . . -174.96(17) ?
O4A N4A C4A C3A . . . . 6.9(3) ?
C3A C4A C5A C6A . . . . -1.5(3) ?
N4A C4A C5A C6A . . . . 176.43(16) ?
C4A C5A C6A C1A . . . . 1.3(3) ?
C4A C5A C6A N3A . . . . -178.73(17) ?
N1A C1A C6A C5A . . . . 178.84(17) ?
C2A C1A C6A C5A . . . . -0.5(3) ?
N1A C1A C6A N3A . . . . -1.2(3) ?
C2A C1A C6A N3A . . . . 179.46(16) ?
O2A N3A C6A C5A . . . . -6.5(3) ?
O1A N3A C6A C5A . . . . 174.46(17) ?
O2A N3A C6A C1A . . . . 173.51(19) ?
O1A N3A C6A C1A . . . . -5.5(3) ?
N1A N2A C7A C8A . . . . 178.93(15) ?
N1A N2A C7A C20A . . . . -1.4(3) ?
N2A C7A C8A C13A . . . . 165.23(17) ?
C20A C7A C8A C13A . . . . -14.4(3) ?
N2A C7A C8A C9A . . . . -12.4(2) ?
C20A C7A C8A C9A . . . . 167.97(17) ?
C13A C8A C9A C10A . . . . -2.7(3) ?
C7A C8A C9A C10A . . . . 175.07(17) ?
C8A C9A C10A C11A . . . . 1.1(3) ?
C9A C10A C11A C12A . . . . 1.0(3) ?
C9A C10A C11A C14A . . . . -178.94(17) ?
C10A C11A C12A C13A . . . . -1.5(3) ?
C14A C11A C12A C13A . . . . 178.42(17) ?
C11A C12A C13A C8A . . . . -0.1(3) ?
C9A C8A C13A C12A . . . . 2.1(3) ?
C7A C8A C13A C12A . . . . -175.51(17) ?
C12A C11A C14A C19A . . . . 32.5(3) ?
C10A C11A C14A C19A . . . . -147.56(19) ?
C12A C11A C14A C15A . . . . -148.62(18) ?
C10A C11A C14A C15A . . . . 31.3(3) ?
C19A C14A C15A C16A . . . . -0.4(3) ?
C11A C14A C15A C16A . . . . -179.29(17) ?
C14A C15A C16A C17A . . . . -0.7(3) ?
C15A C16A C17A C18A . . . . 1.3(3) ?
C16A C17A C18A C19A . . . . -0.9(3) ?
C17A C18A C19A C14A . . . . -0.1(3) ?
C15A C14A C19A C18A . . . . 0.8(3) ?
C11A C14A C19A C18A . . . . 179.68(18) ?
C1B N1B N2B C7B . . . . -179.75(16) ?
N2B N1B C1B C2B . . . . 6.4(3) ?
N2B N1B C1B C6B . . . . -174.03(17) ?
N1B C1B C2B C3B . . . . 179.40(17) ?
C6B C1B C2B C3B . . . . -0.2(3) ?
C1B C2B C3B C4B . . . . -0.8(3) ?
C2B C3B C4B C5B . . . . 0.8(3) ?
C2B C3B C4B N4B . . . . 177.97(16) ?
O4B N4B C4B C5B . . . . 164.84(17) ?
O3B N4B C4B C5B . . . . -13.8(3) ?
O4B N4B C4B C3B . . . . -12.4(2) ?
O3B N4B C4B C3B . . . . 168.92(17) ?
C3B C4B C5B C6B . . . . 0.4(3) ?
N4B C4B C5B C6B . . . . -176.81(16) ?
C4B C5B C6B C1B . . . . -1.5(3) ?
C4B C5B C6B N3B . . . . 177.20(17) ?
N1B C1B C6B C5B . . . . -178.20(18) ?
C2B C1B C6B C5B . . . . 1.4(3) ?
N1B C1B C6B N3B . . . . 3.2(3) ?
C2B C1B C6B N3B . . . . -177.22(17) ?
O2B N3B C6B C5B . . . . -4.2(3) ?
O1B N3B C6B C5B . . . . 176.37(18) ?
O2B N3B C6B C1B . . . . 174.5(2) ?
O1B N3B C6B C1B . . . . -4.9(3) ?
N1B N2B C7B C8B . . . . -177.16(15) ?
N1B N2B C7B C20B . . . . 1.7(3) ?
N2B C7B C8B C13B . . . . 164.50(17) ?
C20B C7B C8B C13B . . . . -14.4(3) ?
N2B C7B C8B C9B . . . . -14.0(2) ?
C20B C7B C8B C9B . . . . 167.14(17) ?
C13B C8B C9B C10B . . . . 0.8(3) ?
C7B C8B C9B C10B . . . . 179.31(17) ?
C8B C9B C10B C11B . . . . -1.0(3) ?
C9B C10B C11B C12B . . . . 0.0(3) ?
C9B C10B C11B C14B . . . . -178.35(17) ?
C10B C11B C12B C13B . . . . 1.1(3) ?
C14B C11B C12B C13B . . . . 179.48(17) ?
C11B C12B C13B C8B . . . . -1.3(3) ?
C9B C8B C13B C12B . . . . 0.4(3) ?
C7B C8B C13B C12B . . . . -178.16(17) ?
C10B C11B C14B C19B . . . . -147.87(18) ?
C12B C11B C14B C19B . . . . 33.8(3) ?
C10B C11B C14B C15B . . . . 33.4(3) ?
C12B C11B C14B C15B . . . . -144.91(18) ?
C19B C14B C15B C16B . . . . -1.2(3) ?
C11B C14B C15B C16B . . . . 177.55(18) ?
C14B C15B C16B C17B . . . . 0.6(3) ?
C15B C16B C17B C18B . . . . 0.5(3) ?
C16B C17B C18B C19B . . . . -1.0(3) ?
C17B C18B C19B C14B . . . . 0.4(3) ?
C15B C14B C19B C18B . . . . 0.7(3) ?
C11B C14B C19B C18B . . . . -178.02(18) ?
